data_4507467
loop_
_publ_author_name
'Cole, Jacqueline M.'
'Bowes, Katharine F.'
'Clark, Ian P.'
'Low, Kian Sing'
'Zeidler, Anita'
'Parker, Anthony W.'
'Laskar, Inamur R.'
'Chen, Teng-Ming'

_publ_section_title
;
 Material Profiling for Photocrystallography: Relating Single-Crystal
 Photophysical and Structural Properties of Luminescent Bis-Cyclometalated
 Iridium-Based Complexes
;
_journal_issue 5
_journal_name_full 'Crystal Growth &amp; Design'
_journal_page_first 1826
_journal_paper_doi 10.1021/cg301386s
_journal_volume 13
_journal_year 2013
_chemical_formula_moiety 'C33 H21 F6 Ir N2 O2 S2'
_chemical_formula_sum 'C33 H21 F6 Ir N2 O2 S2'
_chemical_formula_weight 847.84
_chemical_melting_point ?
_chemical_name_common 'Iridium 1'
_chemical_name_systematic
;
Iridium (4-trifluoromethylphenylbenzothiazole)2 (acac)
;
_space_group_IT_number 61
_symmetry_cell_setting orthorhombic
_symmetry_space_group_name_Hall '-P 2ac 2ab'
_symmetry_space_group_name_H-M 'P b c a'
_atom_sites_solution_hydrogens geom
_atom_sites_solution_primary direct
_atom_sites_solution_secondary difmap
_audit_creation_method SHELXL-97
_cell_angle_alpha 90.00
_cell_angle_beta 90.00
_cell_angle_gamma 90.00
_cell_formula_units_Z 8
_cell_length_a 12.449(3)
_cell_length_b 17.904(4)
_cell_length_c 27.691(6)
_cell_measurement_reflns_used 48424
_cell_measurement_temperature 180(2)
_cell_measurement_theta_max 27.48
_cell_measurement_theta_min 1.02
_cell_volume 6172(2)
_computing_cell_refinement 'HKL Scalepack (Otwinowski & Minor 1997)'
_computing_data_collection
;
"Collect" data collection software, Nonius' B.V., 1998.
;
_computing_data_reduction
;
HKL Denzo and Scalepack (Otwinowski & Minor 1997)
;
_computing_molecular_graphics 'SHELXTL-PLUS (Sheldrick, 1995)'
_computing_publication_material 'SHELXL-97 (Sheldrick, 1997)'
_computing_structure_refinement 'SHELXL-97 (Sheldrick, 1997)'
_computing_structure_solution 'SHELXS-97 (Sheldrick, 1990)'
_diffrn_ambient_temperature 180(2)
_diffrn_measured_fraction_theta_full 0.994
_diffrn_measured_fraction_theta_max 0.994
_diffrn_measurement_device_type 'Nonius KappaCCD'
_diffrn_measurement_method CCD
_diffrn_radiation_monochromator graphite
_diffrn_radiation_source 'fine-focus sealed tube'
_diffrn_radiation_type MoK\a
_diffrn_radiation_wavelength 0.71073
_diffrn_reflns_av_R_equivalents 0.0556
_diffrn_reflns_av_sigmaI/netI 0.0355
_diffrn_reflns_limit_h_max 16
_diffrn_reflns_limit_h_min -15
_diffrn_reflns_limit_k_max 23
_diffrn_reflns_limit_k_min -18
_diffrn_reflns_limit_l_max 35
_diffrn_reflns_limit_l_min -31
_diffrn_reflns_number 48562
_diffrn_reflns_theta_full 27.47
_diffrn_reflns_theta_max 27.47
_diffrn_reflns_theta_min 2.12
_exptl_absorpt_coefficient_mu 4.533
_exptl_absorpt_correction_T_max 0.635
_exptl_absorpt_correction_T_min 0.538
_exptl_absorpt_correction_type multi-scan
_exptl_absorpt_process_details
;
multi-scan from symmetry-related measurements Sortav (Blessing 1995)
;
_exptl_crystal_colour red
_exptl_crystal_density_diffrn 1.825
_exptl_crystal_density_meas ?
_exptl_crystal_density_method 'not measured'
_exptl_crystal_description needle
_exptl_crystal_F_000 3296
_exptl_crystal_size_max 0.2
_exptl_crystal_size_mid 0.1
_exptl_crystal_size_min 0.1
_refine_diff_density_max 1.803
_refine_diff_density_min -1.081
_refine_diff_density_rms 0.120
_refine_ls_extinction_method none
_refine_ls_goodness_of_fit_ref 0.970
_refine_ls_hydrogen_treatment mixed
_refine_ls_matrix_type full
_refine_ls_number_parameters 418
_refine_ls_number_reflns 7033
_refine_ls_number_restraints 0
_refine_ls_restrained_S_all 0.970
_refine_ls_R_factor_all 0.0571
_refine_ls_R_factor_gt 0.0356
_refine_ls_shift/su_max 0.045
_refine_ls_shift/su_mean 0.003
_refine_ls_structure_factor_coef Fsqd
_refine_ls_weighting_details 'calc w=1/[\s^2^(Fo^2^)+(0.0384P)^2^+21.3998P] where P=(Fo^2^+2Fc^2^)/3'
_refine_ls_weighting_scheme calc
_refine_ls_wR_factor_gt 0.0776
_refine_ls_wR_factor_ref 0.0879
_reflns_number_gt 5156
_reflns_number_total 7033
_reflns_threshold_expression >2sigma(I)
_cod_data_source_file cg301386s_si_003.cif
_cod_data_source_block CCDC249028
_cod_depositor_comments
;
The following automatic conversions were performed:

'_chemical_melting_point' value 'not measured' was changed to '?' -
the value is undefined or not given.

'_symmetry_cell_setting' value
'Orthorhombic' changed to 'orthorhombic' according to
/home/saulius/struct/CIF-dictionaries/cif_core.dic dictionary named
'cif_core.dic' version 2.4.2 from 2011-04-26.

Automatic conversion script
Id: cif_fix_values 1891 2012-01-12 08:04:46Z andrius 

The following automatic conversions were performed:

'_exptl_crystal_density_meas' value 'not measured' was changed to '?'
- the value is perceived as not measured.

Automatic conversion script
Id: cif_fix_values 3008 2015-01-20 13:52:24Z robertas 
;
_cod_database_code 4507467

loop_
_symmetry_equiv_pos_as_xyz
'x, y, z'
'-x+1/2, -y, z+1/2'
'-x, y+1/2, -z+1/2'
'x+1/2, -y+1/2, -z'
'-x, -y, -z'
'x-1/2, y, -z-1/2'
'x, -y-1/2, z-1/2'
'-x-1/2, y-1/2, z'

loop_
_atom_site_label
_atom_site_type_symbol
_atom_site_fract_x
_atom_site_fract_y
_atom_site_fract_z
_atom_site_U_iso_or_equiv
_atom_site_adp_type
_atom_site_occupancy
_atom_site_symmetry_multiplicity
_atom_site_calc_flag
_atom_site_refinement_flags
Ir1 Ir 0.299159(14) 0.215365(9) 0.625031(6) 0.02724(7) Uani 1 1 d .
F1 F 0.6293(4) 0.4816(2) 0.5690(3) 0.139(3) Uani 1 1 d .
F2 F 0.6941(4) 0.3895(5) 0.5342(2) 0.139(3) Uani 1 1 d .
F3 F 0.6773(3) 0.3862(3) 0.60887(18) 0.0932(15) Uani 1 1 d .
F4 F 0.1176(4) 0.5016(3) 0.7345(3) 0.148(3) Uani 1 1 d .
F5 F 0.0128(6) 0.4245(4) 0.7636(3) 0.164(3) Uani 1 1 d .
F6 F 0.0172(5) 0.4367(3) 0.6913(2) 0.140(3) Uani 1 1 d .
S1 S 0.10243(12) 0.32506(7) 0.50944(5) 0.0419(3) Uani 1 1 d .
S2 S 0.51507(15) 0.19829(9) 0.75414(5) 0.0542(4) Uani 1 1 d .
O1 O 0.3435(3) 0.14045(16) 0.56855(11) 0.0316(7) Uani 1 1 d .
O2 O 0.2138(3) 0.12599(17) 0.65907(12) 0.0354(8) Uani 1 1 d .
N1 N 0.1753(3) 0.2499(2) 0.58154(15) 0.0313(9) Uani 1 1 d .
N2 N 0.4245(3) 0.1909(2) 0.67068(14) 0.0315(9) Uani 1 1 d .
C1 C 0.3150(4) 0.3238(2) 0.54820(16) 0.0312(10) Uani 1 1 d .
C2 C 0.3731(4) 0.2959(2) 0.58817(17) 0.0313(10) Uani 1 1 d .
C3 C 0.4764(4) 0.3255(3) 0.59529(19) 0.0368(11) Uani 1 1 d .
H3A H 0.5172 0.3102 0.6216 0.044 Uiso 1 1 calc R
C4 C 0.5178(4) 0.3775(3) 0.5629(2) 0.0409(12) Uani 1 1 d .
C5 C 0.4609(5) 0.4010(3) 0.52250(19) 0.0420(13) Uani 1 1 d .
H5A H 0.4918 0.4339 0.5005 0.050 Uiso 1 1 calc R
C6 C 0.3584(5) 0.3749(3) 0.51553(19) 0.0393(12) Uani 1 1 d .
H6A H 0.3182 0.3912 0.4893 0.047 Uiso 1 1 calc R
C7 C 0.2054(4) 0.2965(2) 0.54693(18) 0.0328(11) Uani 1 1 d .
C8 C 0.0108(4) 0.2773(3) 0.54594(18) 0.0362(11) Uani 1 1 d .
C9 C -0.1006(5) 0.2781(3) 0.5428(2) 0.0443(13) Uani 1 1 d .
H9A H -0.1360 0.3033 0.5181 0.053 Uiso 1 1 calc R
C10 C -0.1561(5) 0.2395(3) 0.5780(2) 0.0517(15) Uani 1 1 d .
H10A H -0.2308 0.2393 0.5772 0.062 Uiso 1 1 calc R
C11 C -0.1033(5) 0.2010(3) 0.61452(19) 0.0446(13) Uani 1 1 d .
H11A H -0.1434 0.1758 0.6377 0.053 Uiso 1 1 calc R
C12 C 0.0075(4) 0.1993(3) 0.61721(18) 0.0378(11) Uani 1 1 d .
H12A H 0.0424 0.1723 0.6412 0.045 Uiso 1 1 calc R
C13 C 0.0650(4) 0.2393(3) 0.58266(17) 0.0323(11) Uani 1 1 d .
C14 C 0.3260(5) 0.2717(3) 0.72175(18) 0.0394(12) Uani 1 1 d .
C15 C 0.2631(4) 0.2823(2) 0.68000(18) 0.0330(10) Uani 1 1 d .
C16 C 0.1819(4) 0.3376(3) 0.68290(19) 0.0393(12) Uani 1 1 d .
H16A H 0.1393 0.3479 0.6561 0.047 Uiso 1 1 calc R
C17 C 0.1658(5) 0.3764(3) 0.7259(2) 0.0491(14) Uani 1 1 d .
C18 C 0.2251(6) 0.3628(4) 0.7666(2) 0.0594(17) Uani 1 1 d .
H18A H 0.2109 0.3886 0.7951 0.071 Uiso 1 1 calc R
C19 C 0.3061(5) 0.3104(3) 0.7650(2) 0.0545(16) Uani 1 1 d .
H19A H 0.3473 0.3007 0.7924 0.065 Uiso 1 1 calc R
C20 C 0.4144(5) 0.2205(3) 0.71395(18) 0.0389(12) Uani 1 1 d .
C21 C 0.5777(4) 0.1462(3) 0.70944(19) 0.0423(12) Uani 1 1 d .
C22 C 0.6744(5) 0.1064(3) 0.7125(2) 0.0517(15) Uani 1 1 d .
H22A H 0.7137 0.1049 0.7411 0.062 Uiso 1 1 calc R
C23 C 0.7089(5) 0.0698(3) 0.6723(2) 0.0542(15) Uani 1 1 d .
H23A H 0.7720 0.0421 0.6737 0.065 Uiso 1 1 calc R
C24 C 0.6514(5) 0.0731(3) 0.6288(2) 0.0499(14) Uani 1 1 d .
H24A H 0.6776 0.0484 0.6017 0.033(14) Uiso 1 1 calc R
C25 C 0.5559(4) 0.1126(3) 0.62562(19) 0.0411(12) Uani 1 1 d .
H25A H 0.5181 0.1150 0.5967 0.049 Uiso 1 1 calc R
C26 C 0.5182(4) 0.1485(3) 0.66649(18) 0.0351(11) Uani 1 1 d .
C27 C 0.3151(4) 0.0719(3) 0.56680(18) 0.0354(11) Uani 1 1 d .
C28 C 0.2479(5) 0.0349(3) 0.5980(2) 0.0439(13) Uani 1 1 d .
H28A H 0.2308 -0.0140 0.5897 0.064(19) Uiso 1 1 calc R
C29 C 0.2018(4) 0.0613(3) 0.64085(19) 0.0366(11) Uani 1 1 d .
C30 C 0.3666(5) 0.0285(3) 0.5261(2) 0.0479(14) Uani 1 1 d .
H30A H 0.4120 0.0611 0.5077 0.072 Uiso 1 1 calc R
H30B H 0.3117 0.0083 0.5055 0.072 Uiso 1 1 calc R
H30C H 0.4089 -0.0115 0.5392 0.072 Uiso 1 1 calc R
C31 C 0.1277(5) 0.0104(3) 0.6688(2) 0.0531(15) Uani 1 1 d .
H31A H 0.1028 0.0356 0.6973 0.080 Uiso 1 1 calc R
H31B H 0.1659 -0.0340 0.6780 0.080 Uiso 1 1 calc R
H31C H 0.0674 -0.0029 0.6490 0.080 Uiso 1 1 calc R
C32 C 0.6260(5) 0.4097(4) 0.5709(3) 0.0653(19) Uani 1 1 d .
C33 C 0.0816(6) 0.4365(5) 0.7275(3) 0.073(2) Uani 1 1 d .

loop_
_atom_site_aniso_label
_atom_site_aniso_U_11
_atom_site_aniso_U_22
_atom_site_aniso_U_33
_atom_site_aniso_U_23
_atom_site_aniso_U_13
_atom_site_aniso_U_12
Ir1 0.03493(11) 0.02192(10) 0.02485(10) -0.00022(7) 0.00366(8) -0.00202(7)
F1 0.080(3) 0.060(3) 0.278(8) 0.058(4) -0.074(4) -0.039(2)
F2 0.051(3) 0.240(8) 0.127(5) 0.036(5) 0.031(3) -0.002(4)
F3 0.065(3) 0.110(4) 0.105(3) 0.045(3) -0.023(3) -0.041(2)
F4 0.083(4) 0.056(3) 0.305(9) -0.066(4) -0.046(4) 0.022(2)
F5 0.135(5) 0.175(6) 0.183(6) -0.007(5) 0.098(5) 0.060(5)
F6 0.106(4) 0.146(5) 0.167(6) -0.089(4) -0.044(4) 0.079(4)
S1 0.0529(8) 0.0326(6) 0.0402(7) 0.0075(5) -0.0079(6) -0.0041(6)
S2 0.0732(11) 0.0536(8) 0.0358(7) -0.0023(6) -0.0160(7) 0.0040(8)
O1 0.0379(18) 0.0250(16) 0.0318(17) -0.0027(13) 0.0031(15) 0.0022(14)
O2 0.046(2) 0.0291(17) 0.0312(17) 0.0028(14) 0.0026(15) -0.0048(14)
N1 0.036(2) 0.024(2) 0.034(2) -0.0004(16) 0.0021(19) -0.0014(15)
N2 0.040(2) 0.0272(19) 0.028(2) 0.0020(16) 0.0011(17) -0.0040(16)
C1 0.043(3) 0.022(2) 0.029(2) -0.0022(18) 0.004(2) -0.0006(19)
C2 0.040(3) 0.024(2) 0.030(2) -0.0033(18) 0.009(2) 0.0005(19)
C3 0.039(3) 0.030(2) 0.041(3) 0.004(2) 0.007(2) 0.002(2)
C4 0.041(3) 0.032(3) 0.050(3) 0.003(2) 0.011(3) 0.000(2)
C5 0.059(4) 0.025(2) 0.042(3) 0.004(2) 0.012(3) -0.005(2)
C6 0.055(3) 0.023(2) 0.039(3) -0.001(2) 0.005(2) 0.000(2)
C7 0.045(3) 0.022(2) 0.031(2) -0.0014(18) 0.003(2) 0.0018(19)
C8 0.044(3) 0.031(3) 0.033(3) -0.006(2) -0.001(2) -0.001(2)
C9 0.045(3) 0.040(3) 0.048(3) -0.007(2) -0.013(3) -0.001(2)
C10 0.035(3) 0.053(3) 0.066(4) -0.013(3) -0.010(3) -0.002(3)
C11 0.038(3) 0.056(3) 0.040(3) 0.000(2) 0.006(2) -0.008(3)
C12 0.033(3) 0.044(3) 0.037(3) 0.000(2) -0.002(2) -0.004(2)
C13 0.034(3) 0.029(2) 0.033(3) -0.003(2) -0.004(2) -0.0009(19)
C14 0.059(3) 0.032(3) 0.027(2) -0.002(2) 0.003(2) -0.003(2)
C15 0.042(3) 0.025(2) 0.033(2) -0.0006(19) 0.007(2) -0.0080(19)
C16 0.041(3) 0.036(3) 0.041(3) -0.010(2) 0.012(2) -0.003(2)
C17 0.049(3) 0.046(3) 0.053(4) -0.017(3) 0.018(3) -0.004(3)
C18 0.083(5) 0.053(4) 0.042(3) -0.020(3) 0.014(3) -0.002(3)
C19 0.081(5) 0.047(3) 0.035(3) -0.007(3) 0.002(3) -0.001(3)
C20 0.052(3) 0.034(3) 0.030(2) -0.001(2) -0.001(2) -0.006(2)
C21 0.050(3) 0.038(3) 0.038(3) 0.009(2) -0.003(2) -0.004(2)
C22 0.052(4) 0.054(3) 0.049(3) 0.016(3) -0.011(3) -0.009(3)
C23 0.044(3) 0.048(3) 0.070(4) 0.016(3) -0.003(3) 0.000(3)
C24 0.039(3) 0.056(3) 0.055(4) 0.000(3) 0.005(3) 0.005(3)
C25 0.037(3) 0.049(3) 0.038(3) 0.003(2) 0.003(2) -0.001(2)
C26 0.039(3) 0.030(2) 0.037(3) 0.006(2) 0.000(2) -0.007(2)
C27 0.038(3) 0.028(2) 0.039(3) -0.004(2) -0.002(2) 0.003(2)
C28 0.050(3) 0.029(3) 0.052(3) -0.004(2) 0.004(3) -0.007(2)
C29 0.042(3) 0.027(2) 0.041(3) 0.005(2) -0.003(2) -0.007(2)
C30 0.050(3) 0.035(3) 0.059(4) -0.017(3) 0.010(3) 0.004(2)
C31 0.056(4) 0.043(3) 0.060(4) 0.007(3) 0.006(3) -0.016(3)
C32 0.047(4) 0.065(4) 0.084(5) 0.038(4) 0.002(4) -0.011(3)
C33 0.053(4) 0.089(5) 0.076(5) -0.041(4) 0.008(4) 0.008(4)

loop_
_atom_type_symbol
_atom_type_description
_atom_type_scat_dispersion_real
_atom_type_scat_dispersion_imag
_atom_type_scat_source
C C 0.0033 0.0016 'International Tables Vol C Tables 4.2.6.8 and 6.1.1.4'
H H 0.0000 0.0000 'International Tables Vol C Tables 4.2.6.8 and 6.1.1.4'
N N 0.0061 0.0033 'International Tables Vol C Tables 4.2.6.8 and 6.1.1.4'
O O 0.0106 0.0060 'International Tables Vol C Tables 4.2.6.8 and 6.1.1.4'
S S 0.1246 0.1234 'International Tables Vol C Tables 4.2.6.8 and 6.1.1.4'
Ir Ir -1.4442 7.9887 'International Tables Vol C Tables 4.2.6.8 and 6.1.1.4'
F F 0.0171 0.0103 'International Tables Vol C Tables 4.2.6.8 and 6.1.1.4'

loop_
_geom_angle_atom_site_label_1
_geom_angle_atom_site_label_2
_geom_angle_atom_site_label_3
_geom_angle
C15 Ir1 C2 93.47(18)
C15 Ir1 N1 95.62(19)
C2 Ir1 N1 80.12(18)
C15 Ir1 N2 80.16(19)
C2 Ir1 N2 96.82(19)
N1 Ir1 N2 174.68(15)
C15 Ir1 O1 176.96(17)
C2 Ir1 O1 87.70(15)
N1 Ir1 O1 87.34(14)
N2 Ir1 O1 96.92(14)
C15 Ir1 O2 90.07(16)
C2 Ir1 O2 175.23(16)
N1 Ir1 O2 96.37(14)
N2 Ir1 O2 86.93(14)
O1 Ir1 O2 88.93(12)
C7 S1 C8 89.5(2)
C20 S2 C21 89.4(3)
C27 O1 Ir1 124.1(3)
C29 O2 Ir1 124.4(3)
C7 N1 C13 112.5(4)
C7 N1 Ir1 113.7(3)
C13 N1 Ir1 133.6(3)
C20 N2 C26 111.9(4)
C20 N2 Ir1 113.7(3)
C26 N2 Ir1 134.3(3)
C6 C1 C2 122.7(5)
C6 C1 C7 124.7(5)
C2 C1 C7 112.5(4)
C3 C2 C1 116.5(4)
C3 C2 Ir1 128.6(4)
C1 C2 Ir1 114.8(3)
C4 C3 C2 120.0(5)
C4 C3 H3A 120.0
C2 C3 H3A 120.0
C3 C4 C5 122.2(5)
C3 C4 C32 120.1(5)
C5 C4 C32 117.7(5)
C6 C5 C4 118.9(5)
C6 C5 H5A 120.5
C4 C5 H5A 120.5
C5 C6 C1 119.5(5)
C5 C6 H6A 120.3
C1 C6 H6A 120.3
N1 C7 C1 117.4(4)
N1 C7 S1 114.3(4)
C1 C7 S1 127.8(4)
C9 C8 C13 122.2(5)
C9 C8 S1 127.6(4)
C13 C8 S1 110.1(4)
C10 C9 C8 116.7(5)
C10 C9 H9A 121.6
C8 C9 H9A 121.6
C9 C10 C11 121.7(5)
C9 C10 H10A 119.2
C11 C10 H10A 119.2
C12 C11 C10 121.5(5)
C12 C11 H11A 119.2
C10 C11 H11A 119.2
C11 C12 C13 117.7(5)
C11 C12 H12A 121.2
C13 C12 H12A 121.2
N1 C13 C12 126.5(5)
N1 C13 C8 113.3(4)
C12 C13 C8 120.1(5)
C19 C14 C15 122.4(5)
C19 C14 C20 124.9(5)
C15 C14 C20 112.7(4)
C14 C15 C16 116.4(5)
C14 C15 Ir1 114.9(4)
C16 C15 Ir1 128.7(4)
C17 C16 C15 119.9(5)
C17 C16 H16A 120.0
C15 C16 H16A 120.0
C18 C17 C16 122.5(6)
C18 C17 C33 118.8(5)
C16 C17 C33 118.8(6)
C17 C18 C19 119.3(5)
C17 C18 H18A 120.3
C19 C18 H18A 120.3
C18 C19 C14 119.4(6)
C18 C19 H19A 120.3
C14 C19 H19A 120.3
N2 C20 C14 117.6(5)
N2 C20 S2 115.2(4)
C14 C20 S2 127.0(4)
C26 C21 C22 121.3(5)
C26 C21 S2 110.6(4)
C22 C21 S2 128.0(4)
C23 C22 C21 117.7(5)
C23 C22 H22A 121.1
C21 C22 H22A 121.1
C22 C23 C24 121.5(6)
C22 C23 H23A 119.3
C24 C23 H23A 119.3
C25 C24 C23 120.9(6)
C25 C24 H24A 119.5
C23 C24 H24A 119.5
C26 C25 C24 118.4(5)
C26 C25 H25A 120.8
C24 C25 H25A 120.8
C25 C26 N2 127.1(5)
C25 C26 C21 120.1(5)
N2 C26 C21 112.7(4)
O1 C27 C28 127.4(5)
O1 C27 C30 113.8(4)
C28 C27 C30 118.7(4)
C27 C28 C29 128.3(5)
C27 C28 H28A 115.8
C29 C28 H28A 115.8
O2 C29 C28 126.5(5)
O2 C29 C31 114.7(5)
C28 C29 C31 118.7(5)
C27 C30 H30A 109.5
C27 C30 H30B 109.5
H30A C30 H30B 109.5
C27 C30 H30C 109.5
H30A C30 H30C 109.5
H30B C30 H30C 109.5
C29 C31 H31A 109.5
C29 C31 H31B 109.5
H31A C31 H31B 109.5
C29 C31 H31C 109.5
H31A C31 H31C 109.5
H31B C31 H31C 109.5
F1 C32 F3 109.9(7)
F1 C32 F2 102.3(6)
F3 C32 F2 102.1(6)
F1 C32 C4 114.3(6)
F3 C32 C4 116.2(5)
F2 C32 C4 110.5(7)
F4 C33 F6 109.8(8)
F4 C33 F5 105.1(7)
F6 C33 F5 100.7(7)
F4 C33 C17 114.6(6)
F6 C33 C17 114.6(6)
F5 C33 C17 110.7(7)

loop_
_geom_bond_atom_site_label_1
_geom_bond_atom_site_label_2
_geom_bond_distance
Ir1 C15 1.988(5)
Ir1 C2 1.992(5)
Ir1 N1 2.052(4)
Ir1 N2 2.055(4)
Ir1 O1 2.133(3)
Ir1 O2 2.140(3)
F1 C32 1.289(8)
F2 C32 1.370(9)
F3 C32 1.301(8)
F4 C33 1.263(9)
F5 C33 1.335(9)
F6 C33 1.283(8)
S1 C7 1.727(5)
S1 C8 1.748(5)
S2 C20 1.722(6)
S2 C21 1.735(6)
O1 C27 1.279(6)
O2 C29 1.272(6)
N1 C7 1.325(6)
N1 C13 1.386(6)
N2 C20 1.316(6)
N2 C26 1.397(6)
C1 C6 1.396(7)
C1 C2 1.414(7)
C1 C7 1.449(7)
C2 C3 1.405(7)
C3 C4 1.391(7)
C3 H3A 0.9300
C4 C5 1.390(8)
C4 C32 1.481(8)
C5 C6 1.373(8)
C5 H5A 0.9300
C6 H6A 0.9300
C8 C9 1.389(7)
C8 C13 1.397(7)
C9 C10 1.381(8)
C9 H9A 0.9300
C10 C11 1.390(8)
C10 H10A 0.9300
C11 C12 1.382(7)
C11 H11A 0.9300
C12 C13 1.394(7)
C12 H12A 0.9300
C14 C19 1.407(7)
C14 C15 1.409(7)
C14 C20 1.449(7)
C15 C16 1.417(7)
C16 C17 1.395(7)
C16 H16A 0.9300
C17 C18 1.369(9)
C17 C33 1.503(9)
C18 C19 1.378(9)
C18 H18A 0.9300
C19 H19A 0.9300
C21 C26 1.402(7)
C21 C22 1.403(8)
C22 C23 1.361(9)
C22 H22A 0.9300
C23 C24 1.402(8)
C23 H23A 0.9300
C24 C25 1.386(8)
C24 H24A 0.9300
C25 C26 1.383(7)
C25 H25A 0.9300
C27 C28 1.374(7)
C27 C30 1.512(7)
C28 C29 1.400(8)
C28 H28A 0.9300
C29 C31 1.511(7)
C30 H30A 0.9600
C30 H30B 0.9600
C30 H30C 0.9600
C31 H31A 0.9600
C31 H31B 0.9600
C31 H31C 0.9600
